data_1530919
loop_
_publ_author_name
'Tutov, A.G.'
'Markin, V.N.'

_publ_section_title
;
 The X-ray structural analysis of the antiferromagnetic Bi2 Fe4 O9 and the
 isotypical combinations Bi2 Ga4 O9 and Bi2 Al4 O9
;
_journal_name_full 'Izvestiya Akademii Nauk SSSR, Neorganicheskie Materialy'
_journal_page_first 2014
_journal_page_last 2017
_journal_volume 6
_journal_year 1970
_chemical_formula_sum 'Bi2 Ga4 O9'
_space_group_IT_number 55
_symmetry_space_group_name_Hall '-P 2 2ab'
_symmetry_space_group_name_H-M 'P b a m'
_cell_angle_alpha 90
_cell_angle_beta 90
_cell_angle_gamma 90
_cell_formula_units_Z 2
_cell_length_a 7.93
_cell_length_b 8.31
_cell_length_c 5.92
_cell_volume 390.118
_citation_journal_id_ASTM IVNMAW
_cod_data_source_file Tutov_IVNMAW_1970_501.cif
_cod_data_source_block Bi2Ga4O9
_cod_database_code 1530919

loop_
_symmetry_equiv_pos_as_xyz
x,y,z
-x,-y,z
x+1/2,-y+1/2,-z
-x+1/2,y+1/2,-z
-x,-y,-z
x,y,-z
-x-1/2,y-1/2,z
x-1/2,-y-1/2,z

loop_
_atom_site_label
_atom_site_type_symbol
_atom_site_fract_x
_atom_site_fract_y
_atom_site_fract_z
_atom_site_occupancy
_atom_site_U_iso_or_equiv
O2 O-2 0.395 0.215 0.248 1 0.0
Ga2 Ga+3 0 0.5 0.256 1 0.0
O1 O-2 0.145 0.436 0 1 0.0
Ga1 Ga+3 0.353 0.34 0.5 1 0.0
O4 O-2 0 0 0.5 1 0.0
O3 O-2 0.142 0.429 0.5 1 0.0
Bi1 Bi+3 0.1742 0.171 0 1 0.0
